data_2207293
loop_
_publ_author_name
'Glidewell, Christopher'
'Low, John N.'
'Skakle, Janet M. S.'
'Wardell, James L.'

_publ_section_title
;
 Sheets of \p-stacked centrosymmetric molecules in
 <i>N</i>,<i>N</i>'-bis(3-nitrobenzylidene)octane-1,8-diamine
;
_journal_coeditor_code LH6516
_journal_issue 11
_journal_name_full 'Acta Crystallographica Section E'
_journal_page_first o3551
_journal_page_last o3553
_journal_paper_doi 10.1107/S1600536805031065
_journal_volume 61
_journal_year 2005
_chemical_formula_iupac 'C22 H26 N4 O4'
_chemical_formula_moiety 'C22 H26 N4 O4'
_chemical_formula_sum 'C22 H26 N4 O4'
_chemical_formula_weight 410.47
_chemical_name_systematic
;
N,N'-bis(3-nitrobenzylidene)octane-1,8-diamine
;
_space_group_IT_number 14
_symmetry_cell_setting monoclinic
_symmetry_space_group_name_Hall '-P 2ybc'
_symmetry_space_group_name_H-M 'P 1 21/c 1'
_atom_sites_solution_hydrogens geom
_atom_sites_solution_primary direct
_atom_sites_solution_secondary difmap
_cell_angle_alpha 90.00
_cell_angle_beta 115.321(4)
_cell_angle_gamma 90.00
_cell_formula_units_Z 2
_cell_length_a 8.1297(5)
_cell_length_b 19.2452(15)
_cell_length_c 7.4113(4)
_cell_measurement_reflns_used 2407
_cell_measurement_temperature 120(2)
_cell_measurement_theta_max 27.55
_cell_measurement_theta_min 3.22
_cell_volume 1048.15(12)
_computing_cell_refinement 'DENZO (Otwinowski & Minor, 1997) and COLLECT'
_computing_data_collection 'COLLECT (Hooft, 1999)'
_computing_data_reduction 'DENZO and COLLECT'
_computing_molecular_graphics 'PLATON (Spek, 2003)'
_computing_publication_material 'SHELXL97 and PRPKAPPA (Ferguson, 1999)'
_computing_structure_refinement 'OSCAIL and SHELXL97 (Sheldrick, 1997)'
_computing_structure_solution 'OSCAIL (McArdle, 2003) and SHELXS97 (Sheldrick, 1997)'
_diffrn_ambient_temperature 120(2)
_diffrn_detector_area_resol_mean 9.091
_diffrn_measured_fraction_theta_full 0.992
_diffrn_measured_fraction_theta_max 0.992
_diffrn_measurement_device_type 'Bruker--Nonius KappaCCD'
_diffrn_measurement_method '\f and \w'
_diffrn_radiation_monochromator graphite
_diffrn_radiation_source 'Bruker--Nonius FR91 rotating anode'
_diffrn_radiation_type 'Mo K\a'
_diffrn_radiation_wavelength 0.71073
_diffrn_reflns_av_R_equivalents 0.0700
_diffrn_reflns_av_sigmaI/netI 0.0742
_diffrn_reflns_limit_h_max 10
_diffrn_reflns_limit_h_min -10
_diffrn_reflns_limit_k_max 24
_diffrn_reflns_limit_k_min -24
_diffrn_reflns_limit_l_max 9
_diffrn_reflns_limit_l_min -9
_diffrn_reflns_number 11275
_diffrn_reflns_theta_full 27.55
_diffrn_reflns_theta_max 27.55
_diffrn_reflns_theta_min 3.22
_diffrn_standards_decay_% nil
_exptl_absorpt_coefficient_mu 0.091
_exptl_absorpt_correction_T_max 0.995
_exptl_absorpt_correction_T_min 0.978
_exptl_absorpt_correction_type multi-scan
_exptl_absorpt_process_details '(SADABS; Sheldrick, 2003)'
_exptl_crystal_colour yellow
_exptl_crystal_density_diffrn 1.301
_exptl_crystal_density_method 'not measured'
_exptl_crystal_description plate
_exptl_crystal_F_000 436
_exptl_crystal_size_max 0.35
_exptl_crystal_size_mid 0.24
_exptl_crystal_size_min 0.06
_refine_diff_density_max 0.299
_refine_diff_density_min -0.299
_refine_ls_extinction_method none
_refine_ls_goodness_of_fit_ref 1.014
_refine_ls_hydrogen_treatment constr
_refine_ls_matrix_type full
_refine_ls_number_parameters 136
_refine_ls_number_reflns 2407
_refine_ls_number_restraints 0
_refine_ls_restrained_S_all 1.014
_refine_ls_R_factor_all 0.1339
_refine_ls_R_factor_gt 0.0575
_refine_ls_shift/su_max 0.000
_refine_ls_shift/su_mean 0.000
_refine_ls_structure_factor_coef Fsqd
_refine_ls_weighting_details 'w = 1/[\s^2^(Fo^2^)+(0.0804P)^2^] where P = (Fo^2^+2Fc^2^)/3'
_refine_ls_weighting_scheme calc
_refine_ls_wR_factor_gt 0.1279
_refine_ls_wR_factor_ref 0.1582
_reflns_number_gt 1284
_reflns_number_total 2407
_reflns_threshold_expression I>2\s(I)
_cod_data_source_file lh6516.cif
_cod_data_source_block I
_cod_original_sg_symbol_H-M 'P 21/c'
_cod_database_code 2207293
_cod_database_fobs_code 2207293

loop_
_symmetry_equiv_pos_as_xyz
'x, y, z'
'x, -y+1/2, z+1/2'
'-x, -y, -z'
'-x, y-1/2, -z-1/2'

loop_
_atom_site_label
_atom_site_fract_x
_atom_site_fract_y
_atom_site_fract_z
_atom_site_U_iso_or_equiv
_atom_site_adp_type
_atom_site_calc_flag
_atom_site_refinement_flags
_atom_site_occupancy
_atom_site_type_symbol
O51 -0.4726(2) 0.30584(9) 0.2452(2) 0.0497(5) Uani d . 1 O
O52 -0.4979(2) 0.19476(9) 0.2222(2) 0.0554(5) Uani d . 1 O
N5 -0.4146(2) 0.24756(10) 0.3007(2) 0.0337(5) Uani d . 1 N
N11 0.0789(2) 0.41578(9) 0.7670(2) 0.0351(5) Uani d . 1 N
C1 0.0339(2) 0.29242(11) 0.7145(3) 0.0282(5) Uani d . 1 C
C2 0.1051(3) 0.22653(11) 0.7750(3) 0.0320(5) Uani d . 1 C
C3 0.0066(3) 0.16718(12) 0.6830(3) 0.0364(6) Uani d . 1 C
C4 -0.1647(3) 0.17372(11) 0.5267(3) 0.0333(5) Uani d . 1 C
C5 -0.2334(2) 0.23980(10) 0.4686(3) 0.0272(5) Uani d . 1 C
C6 -0.1394(2) 0.29929(10) 0.5582(3) 0.0277(5) Uani d . 1 C
C11 0.1398(3) 0.35460(11) 0.8148(3) 0.0329(5) Uani d . 1 C
C12 0.1973(3) 0.47278(11) 0.8757(3) 0.0385(6) Uani d . 1 C
C13 0.2532(3) 0.51566(11) 0.7389(3) 0.0367(6) Uani d . 1 C
C14 0.3695(3) 0.47560(11) 0.6595(3) 0.0348(6) Uani d . 1 C
C15 0.4381(3) 0.51947(11) 0.5348(3) 0.0365(6) Uani d . 1 C
H2 0.2232 0.2217 0.8810 0.038 Uiso calc R 1 H
H3 0.0567 0.1224 0.7275 0.044 Uiso calc R 1 H
H4 -0.2332 0.1339 0.4612 0.040 Uiso calc R 1 H
H6 -0.1914 0.3439 0.5146 0.033 Uiso calc R 1 H
H11 0.2583 0.3486 0.9193 0.039 Uiso calc R 1 H
H12A 0.3073 0.4539 0.9870 0.046 Uiso calc R 1 H
H12B 0.1331 0.5029 0.9332 0.046 Uiso calc R 1 H
H13A 0.1423 0.5324 0.6247 0.044 Uiso calc R 1 H
H13B 0.3219 0.5569 0.8129 0.044 Uiso calc R 1 H
H14A 0.2972 0.4364 0.5770 0.042 Uiso calc R 1 H
H14B 0.4754 0.4558 0.7737 0.042 Uiso calc R 1 H
H15A 0.3322 0.5372 0.4165 0.044 Uiso calc R 1 H
H15B 0.5046 0.5601 0.6147 0.044 Uiso calc R 1 H

loop_
_atom_site_aniso_label
_atom_site_aniso_U_11
_atom_site_aniso_U_22
_atom_site_aniso_U_33
_atom_site_aniso_U_12
_atom_site_aniso_U_13
_atom_site_aniso_U_23
O51 0.0358(9) 0.0453(11) 0.0507(9) 0.0044(8) 0.0019(7) 0.0050(8)
O52 0.0416(9) 0.0479(11) 0.0538(10) -0.0133(8) -0.0013(8) -0.0069(8)
N5 0.0295(9) 0.0395(12) 0.0306(10) -0.0026(9) 0.0114(8) -0.0007(9)
N11 0.0303(9) 0.0348(12) 0.0375(10) -0.0032(8) 0.0119(8) 0.0019(8)
C1 0.0252(10) 0.0350(13) 0.0259(10) -0.0019(9) 0.0125(9) 0.0017(9)
C2 0.0261(10) 0.0446(14) 0.0254(10) 0.0023(10) 0.0109(9) 0.0054(10)
C3 0.0413(12) 0.0348(13) 0.0364(12) 0.0087(11) 0.0198(11) 0.0076(10)
C4 0.0362(12) 0.0346(13) 0.0319(11) -0.0037(10) 0.0173(10) -0.0004(9)
C5 0.0240(10) 0.0363(13) 0.0214(10) 0.0001(9) 0.0098(9) 0.0025(9)
C6 0.0269(10) 0.0317(12) 0.0272(10) -0.0008(9) 0.0140(9) 0.0020(9)
C11 0.0255(10) 0.0433(14) 0.0287(11) -0.0028(10) 0.0105(9) 0.0025(10)
C12 0.0366(11) 0.0388(14) 0.0379(12) -0.0059(10) 0.0139(10) -0.0035(10)
C13 0.0344(11) 0.0322(13) 0.0407(12) -0.0035(9) 0.0135(10) -0.0029(10)
C14 0.0374(11) 0.0291(12) 0.0368(11) -0.0028(9) 0.0149(10) -0.0023(9)
C15 0.0393(12) 0.0323(13) 0.0363(12) 0.0004(10) 0.0146(10) 0.0007(9)

loop_
_atom_type_symbol
_atom_type_description
_atom_type_scat_dispersion_real
_atom_type_scat_dispersion_imag
_atom_type_scat_source
C C 0.0033 0.0016 'International Tables Vol C Tables 4.2.6.8 and 6.1.1.4'
H H 0.0000 0.0000 'International Tables Vol C Tables 4.2.6.8 and 6.1.1.4'
N N 0.0061 0.0033 'International Tables Vol C Tables 4.2.6.8 and 6.1.1.4'
O O 0.0106 0.0060 'International Tables Vol C Tables 4.2.6.8 and 6.1.1.4'

loop_
_geom_angle_atom_site_label_1
_geom_angle_atom_site_label_2
_geom_angle_atom_site_label_3
_geom_angle_site_symmetry_1
_geom_angle
_geom_angle_publ_flag
C2 C1 C6 . 119.24(18) no
C2 C1 C11 . 120.40(17) no
C6 C1 C11 . 120.36(18) no
C1 C2 C3 . 121.21(17) no
C1 C2 H2 . 119.4 no
C3 C2 H2 . 119.4 no
C4 C3 C2 . 119.8(2) no
C4 C3 H3 . 120.1 no
C2 C3 H3 . 120.1 no
C5 C4 C3 . 118.18(19) no
C5 C4 H4 . 120.9 no
C3 C4 H4 . 120.9 no
C6 C5 C4 . 123.19(17) no
C6 C5 N5 . 118.05(18) no
C4 C5 N5 . 118.76(17) no
C5 C6 C1 . 118.40(18) no
C5 C6 H6 . 120.8 no
C1 C6 H6 . 120.8 no
O51 N5 O52 . 123.31(16) no
O51 N5 C5 . 118.76(17) no
O52 N5 C5 . 117.91(17) no
C1 C11 N11 . 122.55(18) y
N11 C11 H11 . 118.7 no
C1 C11 H11 . 118.7 no
C11 N11 C12 . 117.28(17) y
N11 C12 C13 . 110.84(17) no
N11 C12 H12A . 109.5 no
C13 C12 H12A . 109.5 no
N11 C12 H12B . 109.5 no
C13 C12 H12B . 109.5 no
H12A C12 H12B . 108.1 no
C14 C13 C12 . 113.33(18) no
C14 C13 H13A . 108.9 no
C12 C13 H13A . 108.9 no
C14 C13 H13B . 108.9 no
C12 C13 H13B . 108.9 no
H13A C13 H13B . 107.7 no
C13 C14 C15 . 113.80(18) no
C13 C14 H14A . 108.8 no
C15 C14 H14A . 108.8 no
C13 C14 H14B . 108.8 no
C15 C14 H14B . 108.8 no
H14A C14 H14B . 107.7 no
C15 C15 C14 3_666 113.7(2) no
C15 C15 H15A 3_666 108.8 no
C14 C15 H15A . 108.8 no
C15 C15 H15B 3_666 108.8 no
C14 C15 H15B . 108.8 no
H15A C15 H15B . 107.7 no

loop_
_geom_bond_atom_site_label_1
_geom_bond_atom_site_label_2
_geom_bond_site_symmetry_2
_geom_bond_distance
_geom_bond_publ_flag
C1 C2 . 1.386(3) no
C1 C6 . 1.396(3) no
C1 C11 . 1.476(3) y
C2 C3 . 1.394(3) no
C2 H2 . 0.95 no
C3 C4 . 1.385(3) no
C3 H3 . 0.95 no
C4 C5 . 1.382(3) no
C4 H4 . 0.95 no
C5 C6 . 1.379(3) no
C5 N5 . 1.474(2) no
C6 H6 . 0.95 no
N5 O51 . 1.218(2) no
N5 O52 . 1.222(2) no
C11 N11 . 1.268(2) y
C11 H11 . 0.95 no
N11 C12 . 1.455(2) y
C12 C13 . 1.520(3) no
C12 H12A . 0.99 no
C12 H12B . 0.99 no
C13 C14 . 1.520(3) no
C13 H13A . 0.99 no
C13 H13B . 0.99 no
C14 C15 . 1.523(3) no
C14 H14A . 0.99 no
C14 H14B . 0.99 no
C15 C15 3_666 1.511(4) no
C15 H15A . 0.99 no
C15 H15B . 0.99 no

loop_
_geom_torsion_atom_site_label_1
_geom_torsion_atom_site_label_2
_geom_torsion_atom_site_label_3
_geom_torsion_atom_site_label_4
_geom_torsion_site_symmetry_4
_geom_torsion
_geom_torsion_publ_flag
C6 C1 C2 C3 . -0.2(3) no
C11 C1 C2 C3 . 179.51(18) no
C1 C2 C3 C4 . 0.8(3) no
C2 C3 C4 C5 . -0.8(3) no
C3 C4 C5 C6 . 0.2(3) no
C3 C4 C5 N5 . 179.22(17) no
C4 C5 C6 C1 . 0.4(3) no
N5 C5 C6 C1 . -178.64(16) no
C2 C1 C6 C5 . -0.4(3) no
C11 C1 C6 C5 . 179.92(18) no
C2 C1 C11 N11 . -178.68(19) y
C6 C1 C11 N11 . 1.0(3) no
C1 C11 N11 C12 . -179.34(18) y
C11 N11 C12 C13 . 113.8(2) y
N11 C12 C13 C14 . -64.9(2) y
C12 C13 C14 C15 . -175.69(16) y
C13 C14 C15 C15 3_666 176.9(2) y
C6 C5 N5 O51 . 1.4(3) no
C4 C5 N5 O51 . -177.60(19) y
C6 C5 N5 O52 . -179.66(18) no
C4 C5 N5 O52 . 1.3(3) no
